data_7111703
loop_
_publ_author_name
'Lee, Gon-Ann'
'Wang, Wen-Chieh'
'Shieh, Minghuey'
'Kuo, Ting-Shen'

_publ_section_title
;
 A novel synthesis of calix[4]thiophenes and calix[4]furans
;
_journal_issue 27
_journal_name_full 'Chemical Communications'
_journal_page_first 5009
_journal_page_last 5011
_journal_paper_doi 10.1039/c0cc00437e
_journal_volume 46
_journal_year 2010
_chemical_formula_moiety 'C36 H48 S4'
_chemical_formula_sum 'C36 H48 S4'
_chemical_formula_weight 608.98
_chemical_melting_point 317.8(3)
_chemical_name_common octaethyl
_chemical_name_systematic
;
?
;
_space_group_IT_number 15
_symmetry_cell_setting monoclinic
_symmetry_space_group_name_Hall '-C 2yc'
_symmetry_space_group_name_H-M 'C 1 2/c 1'
_atom_sites_solution_hydrogens geom
_atom_sites_solution_primary direct
_atom_sites_solution_secondary difmap
_audit_creation_method SHELXL-97
_cell_angle_alpha 90.00
_cell_angle_beta 112.795(3)
_cell_angle_gamma 90.00
_cell_formula_units_Z 4
_cell_length_a 22.0414(12)
_cell_length_b 14.6402(7)
_cell_length_c 11.7284(7)
_cell_measurement_reflns_used 0
_cell_measurement_temperature 200(2)
_cell_measurement_theta_max 0
_cell_measurement_theta_min 0
_cell_volume 3489.1(3)
_computing_molecular_graphics 'Ortep-3 for Windows (Farrugia, 1997)'
_computing_publication_material 'WinGX publication routines (Farrugia, 1999)'
_computing_structure_refinement 'SHELXL-97 (Sheldrick, 1997)'
_computing_structure_solution 'SHELXS-86 (Sheldrick, 1986)'
_diffrn_ambient_temperature 200(2)
_diffrn_measured_fraction_theta_full 0.997
_diffrn_measured_fraction_theta_max 0.997
_diffrn_radiation_monochromator graphite
_diffrn_radiation_source 'fine-focus sealed tube'
_diffrn_radiation_type MoK\a
_diffrn_radiation_wavelength 0.71073
_diffrn_reflns_av_R_equivalents 0.0585
_diffrn_reflns_av_sigmaI/netI 0.0524
_diffrn_reflns_limit_h_max 26
_diffrn_reflns_limit_h_min -24
_diffrn_reflns_limit_k_max 14
_diffrn_reflns_limit_k_min -17
_diffrn_reflns_limit_l_max 12
_diffrn_reflns_limit_l_min -13
_diffrn_reflns_number 12325
_diffrn_reflns_theta_full 25.03
_diffrn_reflns_theta_max 25.03
_diffrn_reflns_theta_min 1.71
_exptl_absorpt_coefficient_mu 0.295
_exptl_absorpt_correction_T_max 0.9407
_exptl_absorpt_correction_T_min 0.8292
_exptl_absorpt_correction_type multi-scan
_exptl_crystal_colour 'pale brown'
_exptl_crystal_density_diffrn 1.159
_exptl_crystal_density_method 'not measured'
_exptl_crystal_description prism
_exptl_crystal_F_000 1312
_exptl_crystal_size_max 0.66
_exptl_crystal_size_mid 0.40
_exptl_crystal_size_min 0.21
_refine_diff_density_max 0.319
_refine_diff_density_min -0.381
_refine_diff_density_rms 0.123
_refine_ls_extinction_method none
_refine_ls_goodness_of_fit_ref 1.110
_refine_ls_hydrogen_treatment fixed
_refine_ls_matrix_type full
_refine_ls_number_parameters 182
_refine_ls_number_reflns 3083
_refine_ls_number_restraints 0
_refine_ls_restrained_S_all 1.110
_refine_ls_R_factor_all 0.0631
_refine_ls_R_factor_gt 0.0407
_refine_ls_shift/su_max 0.000
_refine_ls_shift/su_mean 0.000
_refine_ls_structure_factor_coef Fsqd
_refine_ls_weighting_details 'calc w=1/[\s^2^(Fo^2^)+(0.0772P)^2^+0.0000P] where P=(Fo^2^+2Fc^2^)/3'
_refine_ls_weighting_scheme calc
_refine_ls_wR_factor_gt 0.1093
_refine_ls_wR_factor_ref 0.1366
_reflns_number_gt 2380
_reflns_number_total 3083
_reflns_threshold_expression >2sigma(I)
_cod_data_source_file C0CC00437Esup1.cif
_cod_data_source_block a9263
_cod_depositor_comments
;
The following automatic conversions were performed:

'_chemical_melting_point' value '317.5-318' was changed to '317.8(3)'
- the average value was taken and precision was estimated.

Automatic conversion script
Id: cif_fix_values 1891 2012-01-12 08:04:46Z andrius 
;
_cod_original_sg_symbol_H-M 'C 2/c'
_cod_database_code 7111703

loop_
_symmetry_equiv_pos_as_xyz
'x, y, z'
'-x, y, -z+1/2'
'x+1/2, y+1/2, z'
'-x+1/2, y+1/2, -z+1/2'
'-x, -y, -z'
'x, -y, z-1/2'
'-x+1/2, -y+1/2, -z'
'x+1/2, -y+1/2, z-1/2'

loop_
_atom_site_label
_atom_site_type_symbol
_atom_site_fract_x
_atom_site_fract_y
_atom_site_fract_z
_atom_site_U_iso_or_equiv
_atom_site_adp_type
_atom_site_occupancy
_atom_site_symmetry_multiplicity
_atom_site_calc_flag
_atom_site_refinement_flags
C1 C 0.44886(11) 0.11612(14) 0.26972(18) 0.0303(5) Uani 1 1 d .
C2 C 0.5000 0.1757(2) 0.2500 0.0348(8) Uani 1 2 d S
C3 C 0.46649(14) 0.23540(17) 0.1332(2) 0.0521(7) Uani 1 1 d .
H3A H 0.5001 0.2765 0.1243 0.062 Uiso 1 1 calc R
H3B H 0.4506 0.1949 0.0600 0.062 Uiso 1 1 calc R
C4 C 0.40942(19) 0.2929(2) 0.1327(3) 0.0875(12) Uani 1 1 d .
H4A H 0.3917 0.3284 0.0559 0.131 Uiso 1 1 calc R
H4B H 0.4246 0.3347 0.2036 0.131 Uiso 1 1 calc R
H4C H 0.3750 0.2531 0.1384 0.131 Uiso 1 1 calc R
C5 C 0.42695(13) 0.11441(17) 0.3625(2) 0.0445(7) Uani 1 1 d .
H5 H 0.4424 0.1550 0.4310 0.053 Uiso 1 1 calc R
C6 C 0.37900(13) 0.04664(16) 0.3481(2) 0.0439(7) Uani 1 1 d .
H6 H 0.3592 0.0375 0.4061 0.053 Uiso 1 1 calc R
C7 C 0.36382(11) -0.00404(15) 0.24470(19) 0.0314(5) Uani 1 1 d .
C8 C 0.31721(11) -0.08423(15) 0.1986(2) 0.0341(6) Uani 1 1 d .
C9 C 0.25987(12) -0.05853(18) 0.0762(2) 0.0445(6) Uani 1 1 d .
H9A H 0.2782 -0.0440 0.0135 0.053 Uiso 1 1 calc R
H9B H 0.2308 -0.1123 0.0462 0.053 Uiso 1 1 calc R
C10 C 0.21871(16) 0.0219(2) 0.0863(3) 0.0780(11) Uani 1 1 d .
H10A H 0.1835 0.0336 0.0054 0.117 Uiso 1 1 calc R
H10B H 0.2467 0.0762 0.1132 0.117 Uiso 1 1 calc R
H10C H 0.1993 0.0078 0.1466 0.117 Uiso 1 1 calc R
C11 C 0.29195(12) -0.11227(17) 0.2998(2) 0.0455(7) Uani 1 1 d .
H11A H 0.3304 -0.1248 0.3773 0.055 Uiso 1 1 calc R
H11B H 0.2678 -0.0600 0.3158 0.055 Uiso 1 1 calc R
C12 C 0.24690(16) -0.1959(2) 0.2680(3) 0.0662(9) Uani 1 1 d .
H12A H 0.2335 -0.2093 0.3367 0.099 Uiso 1 1 calc R
H12B H 0.2706 -0.2485 0.2537 0.099 Uiso 1 1 calc R
H12C H 0.2078 -0.1836 0.1930 0.099 Uiso 1 1 calc R
C13 C 0.35491(11) -0.16338(15) 0.17381(19) 0.0320(5) Uani 1 1 d .
C14 C 0.34382(12) -0.21139(16) 0.0692(2) 0.0379(6) Uani 1 1 d .
H14 H 0.3074 -0.2004 -0.0062 0.045 Uiso 1 1 calc R
C15 C 0.39166(12) -0.27952(16) 0.0825(2) 0.0380(6) Uani 1 1 d .
H15 H 0.3901 -0.3189 0.0171 0.046 Uiso 1 1 calc R
C16 C 0.43984(11) -0.28341(14) 0.1974(2) 0.0307(5) Uani 1 1 d .
C17 C 0.5000 -0.3441(2) 0.2500 0.0354(8) Uani 1 2 d S
C18 C 0.50528(13) -0.40378(16) 0.1455(2) 0.0484(7) Uani 1 1 d .
H18A H 0.4659 -0.4435 0.1125 0.058 Uiso 1 1 calc R
H18B H 0.5047 -0.3633 0.0775 0.058 Uiso 1 1 calc R
C19 C 0.56613(17) -0.46334(19) 0.1842(3) 0.0752(10) Uani 1 1 d .
H19A H 0.5658 -0.4984 0.1128 0.113 Uiso 1 1 calc R
H19B H 0.5665 -0.5054 0.2494 0.113 Uiso 1 1 calc R
H19C H 0.6055 -0.4247 0.2153 0.113 Uiso 1 1 calc R
S1 S 0.40954(3) 0.03250(4) 0.16299(5) 0.0387(2) Uani 1 1 d .
S2 S 0.42558(3) -0.20201(4) 0.29047(5) 0.0398(2) Uani 1 1 d .

loop_
_atom_site_aniso_label
_atom_site_aniso_U_11
_atom_site_aniso_U_22
_atom_site_aniso_U_33
_atom_site_aniso_U_23
_atom_site_aniso_U_13
_atom_site_aniso_U_12
C1 0.0333(13) 0.0288(12) 0.0287(11) -0.0017(9) 0.0120(10) 0.0029(10)
C2 0.046(2) 0.0270(17) 0.0354(17) 0.000 0.0202(16) 0.000
C3 0.064(2) 0.0404(14) 0.0595(17) 0.0169(13) 0.0324(15) 0.0123(14)
C4 0.109(3) 0.071(2) 0.095(3) 0.0358(19) 0.054(2) 0.052(2)
C5 0.0595(18) 0.0437(14) 0.0376(13) -0.0112(11) 0.0268(12) -0.0051(13)
C6 0.0516(17) 0.0511(15) 0.0407(13) -0.0064(11) 0.0306(12) -0.0068(13)
C7 0.0275(13) 0.0400(13) 0.0311(11) 0.0008(10) 0.0161(10) 0.0048(10)
C8 0.0259(13) 0.0437(14) 0.0347(12) -0.0010(10) 0.0141(10) -0.0002(11)
C9 0.0277(14) 0.0569(16) 0.0444(14) -0.0006(12) 0.0090(11) 0.0053(12)
C10 0.053(2) 0.099(3) 0.069(2) -0.0075(19) 0.0087(16) 0.0366(19)
C11 0.0378(15) 0.0598(17) 0.0472(14) -0.0039(12) 0.0258(12) -0.0054(13)
C12 0.061(2) 0.089(2) 0.0624(18) -0.0077(17) 0.0395(16) -0.0298(18)
C13 0.0252(13) 0.0391(13) 0.0321(11) 0.0014(10) 0.0117(10) -0.0051(10)
C14 0.0312(14) 0.0467(15) 0.0312(12) -0.0015(10) 0.0072(10) -0.0019(11)
C15 0.0365(14) 0.0424(14) 0.0338(12) -0.0092(10) 0.0122(11) -0.0060(12)
C16 0.0320(13) 0.0293(12) 0.0336(11) -0.0012(9) 0.0156(10) -0.0045(10)
C17 0.040(2) 0.0274(17) 0.0387(17) 0.000 0.0150(15) 0.000
C18 0.0543(18) 0.0373(15) 0.0539(16) -0.0114(12) 0.0213(13) 0.0002(13)
C19 0.082(3) 0.060(2) 0.079(2) -0.0175(16) 0.026(2) 0.0252(18)
S1 0.0447(4) 0.0462(4) 0.0326(3) -0.0101(3) 0.0231(3) -0.0100(3)
S2 0.0389(4) 0.0472(4) 0.0290(3) -0.0043(2) 0.0082(3) 0.0078(3)

loop_
_atom_type_symbol
_atom_type_description
_atom_type_scat_dispersion_real
_atom_type_scat_dispersion_imag
_atom_type_scat_source
C C 0.0033 0.0016 'International Tables Vol C Tables 4.2.6.8 and 6.1.1.4'
H H 0.0000 0.0000 'International Tables Vol C Tables 4.2.6.8 and 6.1.1.4'
S S 0.1246 0.1234 'International Tables Vol C Tables 4.2.6.8 and 6.1.1.4'

loop_
_geom_angle_atom_site_label_1
_geom_angle_atom_site_label_2
_geom_angle_atom_site_label_3
_geom_angle
_geom_angle_site_symmetry_1
_geom_angle_site_symmetry_3
C5 C1 C2 130.86(19) . .
C5 C1 S1 109.60(18) . .
C2 C1 S1 119.53(14) . .
C1 C2 C1 109.6(2) 2_655 .
C1 C2 C3 109.40(13) 2_655 2_655
C1 C2 C3 108.57(12) . 2_655
C1 C2 C3 108.57(12) 2_655 .
C1 C2 C3 109.40(13) . .
C3 C2 C3 111.3(3) 2_655 .
C4 C3 C2 115.4(2) . .
C4 C3 H3A 108.4 . .
C2 C3 H3A 108.4 . .
C4 C3 H3B 108.4 . .
C2 C3 H3B 108.4 . .
H3A C3 H3B 107.5 . .
C3 C4 H4A 109.5 . .
C3 C4 H4B 109.5 . .
H4A C4 H4B 109.5 . .
C3 C4 H4C 109.5 . .
H4A C4 H4C 109.5 . .
H4B C4 H4C 109.5 . .
C1 C5 C6 113.7(2) . .
C1 C5 H5 123.2 . .
C6 C5 H5 123.2 . .
C7 C6 C5 114.1(2) . .
C7 C6 H6 123.0 . .
C5 C6 H6 123.0 . .
C6 C7 C8 130.2(2) . .
C6 C7 S1 109.55(18) . .
C8 C7 S1 120.26(16) . .
C13 C8 C7 108.30(18) . .
C13 C8 C9 108.57(18) . .
C7 C8 C9 109.86(19) . .
C13 C8 C11 109.29(19) . .
C7 C8 C11 109.10(18) . .
C9 C8 C11 111.64(19) . .
C10 C9 C8 114.4(2) . .
C10 C9 H9A 108.6 . .
C8 C9 H9A 108.6 . .
C10 C9 H9B 108.6 . .
C8 C9 H9B 108.6 . .
H9A C9 H9B 107.6 . .
C9 C10 H10A 109.5 . .
C9 C10 H10B 109.5 . .
H10A C10 H10B 109.5 . .
C9 C10 H10C 109.5 . .
H10A C10 H10C 109.5 . .
H10B C10 H10C 109.5 . .
C12 C11 C8 114.6(2) . .
C12 C11 H11A 108.6 . .
C8 C11 H11A 108.6 . .
C12 C11 H11B 108.6 . .
C8 C11 H11B 108.6 . .
H11A C11 H11B 107.6 . .
C11 C12 H12A 109.5 . .
C11 C12 H12B 109.5 . .
H12A C12 H12B 109.5 . .
C11 C12 H12C 109.5 . .
H12A C12 H12C 109.5 . .
H12B C12 H12C 109.5 . .
C14 C13 C8 130.6(2) . .
C14 C13 S2 109.88(18) . .
C8 C13 S2 119.47(15) . .
C13 C14 C15 113.7(2) . .
C13 C14 H14 123.2 . .
C15 C14 H14 123.2 . .
C16 C15 C14 113.7(2) . .
C16 C15 H15 123.1 . .
C14 C15 H15 123.1 . .
C15 C16 C17 130.86(19) . .
C15 C16 S2 109.59(18) . .
C17 C16 S2 119.54(14) . .
C16 C17 C16 108.2(2) 2_655 .
C16 C17 C18 109.35(13) 2_655 .
C16 C17 C18 109.38(12) . .
C16 C17 C18 109.38(12) 2_655 2_655
C16 C17 C18 109.35(13) . 2_655
C18 C17 C18 111.1(3) . 2_655
C19 C18 C17 114.7(2) . .
C19 C18 H18A 108.6 . .
C17 C18 H18A 108.6 . .
C19 C18 H18B 108.6 . .
C17 C18 H18B 108.6 . .
H18A C18 H18B 107.6 . .
C18 C19 H19A 109.5 . .
C18 C19 H19B 109.5 . .
H19A C19 H19B 109.5 . .
C18 C19 H19C 109.5 . .
H19A C19 H19C 109.5 . .
H19B C19 H19C 109.5 . .
C1 S1 C7 93.11(11) . .
C13 S2 C16 93.14(11) . .

loop_
_geom_bond_atom_site_label_1
_geom_bond_atom_site_label_2
_geom_bond_distance
_geom_bond_site_symmetry_2
C1 C5 1.351(3) .
C1 C2 1.512(3) .
C1 S1 1.725(2) .
C2 C1 1.512(3) 2_655
C2 C3 1.550(3) 2_655
C2 C3 1.550(3) .
C3 C4 1.512(4) .
C3 H3A 0.9900 .
C3 H3B 0.9900 .
C4 H4A 0.9800 .
C4 H4B 0.9800 .
C4 H4C 0.9800 .
C5 C6 1.411(3) .
C5 H5 0.9500 .
C6 C7 1.348(3) .
C6 H6 0.9500 .
C7 C8 1.515(3) .
C7 S1 1.723(2) .
C8 C13 1.518(3) .
C8 C9 1.548(3) .
C8 C11 1.549(3) .
C9 C10 1.519(4) .
C9 H9A 0.9900 .
C9 H9B 0.9900 .
C10 H10A 0.9800 .
C10 H10B 0.9800 .
C10 H10C 0.9800 .
C11 C12 1.529(4) .
C11 H11A 0.9900 .
C11 H11B 0.9900 .
C12 H12A 0.9800 .
C12 H12B 0.9800 .
C12 H12C 0.9800 .
C13 C14 1.351(3) .
C13 S2 1.723(2) .
C14 C15 1.415(3) .
C14 H14 0.9500 .
C15 C16 1.356(3) .
C15 H15 0.9500 .
C16 C17 1.515(3) .
C16 S2 1.725(2) .
C17 C16 1.515(3) 2_655
C17 C18 1.546(3) .
C17 C18 1.546(3) 2_655
C18 C19 1.515(4) .
C18 H18A 0.9900 .
C18 H18B 0.9900 .
C19 H19A 0.9800 .
C19 H19B 0.9800 .
C19 H19C 0.9800 .
